data_7701473
loop_
_publ_author_name
'Maji, Milan'
'Kundu, Sabuj'

_publ_section_title
;
 Cooperative Ruthenium Complex Catalyzed Multicomponent Synthesis of
 Pyrimidines
;
_journal_name_full 'Dalton Transactions'
_journal_paper_doi 10.1039/C9DT04040D
_journal_year 2019
_chemical_formula_moiety 'C49 H40 N3 O P2 Ru, Cl, 2(C3 H3)'
_chemical_formula_sum 'C55 H46 Cl N3 O P2 Ru'
_chemical_formula_weight 963.41
_space_group_crystal_system monoclinic
_space_group_IT_number 14
_space_group_name_Hall '-P 2yn'
_space_group_name_H-M_alt 'P 1 21/n 1'
_atom_sites_solution_hydrogens mixed
_atom_sites_solution_primary iterative
_audit_creation_date 2019-10-15
_audit_creation_method
;
Olex2 1.2
(compiled 2017.08.10 svn.r3458 for OlexSys, GUI svn.r5506)
;
_audit_update_record
;
2019-10-15 deposited with the CCDC.	2019-11-04 downloaded from the CCDC.
;
_cell_angle_alpha 90.000(5)
_cell_angle_beta 91.923(5)
_cell_angle_gamma 90.000(5)
_cell_formula_units_Z 4
_cell_length_a 9.693(5)
_cell_length_b 24.331(5)
_cell_length_c 19.244(5)
_cell_measurement_reflns_used 8965
_cell_measurement_temperature 100(2)
_cell_measurement_theta_max 27.52
_cell_measurement_theta_min 2.53
_cell_volume 4536(3)
_computing_cell_refinement 'SAINT V8.38A (?, 2016)'
_computing_data_reduction 'SAINT V8.38A (?, 2016)'
_computing_molecular_graphics 'Olex2 (Dolomanov et al., 2009)'
_computing_publication_material 'Olex2 (Dolomanov et al., 2009)'
_computing_structure_refinement 'ShelXL (Sheldrick, 2015)'
_computing_structure_solution 'olex2.solve (Bourhis et al., 2015)'
_diffrn_ambient_temperature 100.0
_diffrn_measured_fraction_theta_full 0.999
_diffrn_measured_fraction_theta_max 0.998
_diffrn_measurement_device_type 'Bruker APEX-II CCD'
_diffrn_measurement_method '\f and \w scans'
_diffrn_radiation_type MoK\a
_diffrn_radiation_wavelength 0.71073
_diffrn_reflns_av_R_equivalents 0.1061
_diffrn_reflns_av_unetI/netI 0.0735
_diffrn_reflns_Laue_measured_fraction_full 0.999
_diffrn_reflns_Laue_measured_fraction_max 0.998
_diffrn_reflns_limit_h_max 12
_diffrn_reflns_limit_h_min -12
_diffrn_reflns_limit_k_max 32
_diffrn_reflns_limit_k_min -32
_diffrn_reflns_limit_l_max 25
_diffrn_reflns_limit_l_min -25
_diffrn_reflns_number 71173
_diffrn_reflns_point_group_measured_fraction_full 0.999
_diffrn_reflns_point_group_measured_fraction_max 0.998
_diffrn_reflns_theta_full 25.242
_diffrn_reflns_theta_max 28.300
_diffrn_reflns_theta_min 2.263
_exptl_absorpt_coefficient_mu 0.519
_exptl_absorpt_correction_T_max 0.7457
_exptl_absorpt_correction_T_min 0.7059
_exptl_absorpt_correction_type empirical
_exptl_absorpt_process_details
;
SADABS-2016/2 (Bruker,2016/2) was used for absorption correction.
wR2(int) was 0.0883 before and 0.0688 after correction.
The Ratio of minimum to maximum transmission is 0.9466.
The \l/2 correction factor is Not present.
;
_exptl_crystal_colour 'clear yellowish'
_exptl_crystal_colour_lustre clear
_exptl_crystal_colour_modifier yellowish
_exptl_crystal_density_diffrn 1.411
_exptl_crystal_description block
_exptl_crystal_F_000 1984
_exptl_crystal_size_max 0.01
_exptl_crystal_size_mid 0.01
_exptl_crystal_size_min 0.01
_refine_diff_density_max 2.414
_refine_diff_density_min -1.237
_refine_diff_density_rms 0.117
_refine_ls_extinction_method none
_refine_ls_goodness_of_fit_ref 1.082
_refine_ls_hydrogen_treatment mixed
_refine_ls_matrix_type full
_refine_ls_number_parameters 572
_refine_ls_number_reflns 11255
_refine_ls_number_restraints 0
_refine_ls_restrained_S_all 1.082
_refine_ls_R_factor_all 0.0977
_refine_ls_R_factor_gt 0.0502
_refine_ls_shift/su_max 0.001
_refine_ls_shift/su_mean 0.000
_refine_ls_structure_factor_coef Fsqd
_refine_ls_weighting_details 'w=1/[\s^2^(Fo^2^)+(0.0495P)^2^+8.2511P] where P=(Fo^2^+2Fc^2^)/3'
_refine_ls_weighting_scheme calc
_refine_ls_wR_factor_gt 0.1122
_refine_ls_wR_factor_ref 0.1406
_reflns_Friedel_coverage 0.000
_reflns_number_gt 7588
_reflns_number_total 11255
_reflns_threshold_expression 'I > 2\s(I)'
_cod_data_source_file c9dt04040d2.cif
_cod_data_source_block complex_e
_cod_database_code 7701473
_shelx_shelxl_version_number 2018/3
_shelx_space_group_comment
;
The symmetry employed for this shelxl refinement is uniquely defined
by the following loop, which should always be used as a source of
symmetry information in preference to the above space-group names.
They are only intended as comments.
;
_shelx_estimated_absorpt_t_max 0.995
_shelx_estimated_absorpt_t_min 0.995
_olex2_refinement_description
;
1. Fixed Uiso
 At 1.2 times of:
  All C(H) groups, All N(H) groups
2.a Aromatic/amide H refined with riding coordinates:
 C006(H006), N008(H008), C010(H010), C011(H011), C012(H012), C014(H014),
 C015(H015), C016(H016), C020(H020), C021(H021), C022(H022), C025(H025),
 C027(H027), C028(H028), C029(H029), C030(H030), C032(H032), C034(H034),
 C035(H035), C037(H037), C040(H040), C042(H042), C044(H044), C045(H045),
 C046(H046), C047(H047), C049(H049), C050(H050), C051(H051), C052(H052),
 C053(H053), C054(H054), C055(H055), C056(H056), C057(H057), C058(H058),
 C059(H059), C060(H060), C0AA(H0AA), C1(H1), C4(H4), C5(H5), C2(H2), C1AA(H1AA),
  C2AA(H2AA)
;
_olex2_submission_special_instructions 'No special instructions were received'

loop_
_space_group_symop_operation_xyz
'x, y, z'
'-x+1/2, y+1/2, -z+1/2'
'-x, -y, -z'
'x-1/2, -y-1/2, z-1/2'

loop_
_atom_site_label
_atom_site_type_symbol
_atom_site_fract_x
_atom_site_fract_y
_atom_site_fract_z
_atom_site_U_iso_or_equiv
_atom_site_adp_type
_atom_site_occupancy
_atom_site_site_symmetry_order
_atom_site_calc_flag
_atom_site_refinement_flags_posn
Ru01 Ru 0.18143(3) 0.21159(2) 0.72323(2) 0.01579(9) Uani 1 1 d .
P02 P 0.19607(10) 0.30457(4) 0.69026(5) 0.0164(2) Uani 1 1 d .
P03 P 0.20309(10) 0.11848(4) 0.75636(5) 0.0172(2) Uani 1 1 d .
O005 O 0.3667(3) 0.24369(12) 0.84349(14) 0.0266(6) Uani 1 1 d .
C006 C 0.1399(5) -0.01684(18) 0.6296(2) 0.0303(10) Uani 1 1 d .
H006 H 0.191924 -0.046841 0.612792 0.036 Uiso 1 1 calc R
N007 N -0.0388(3) 0.21853(13) 0.75260(17) 0.0207(7) Uani 1 1 d .
N008 N -0.1353(3) 0.18225(13) 0.57308(17) 0.0236(7) Uani 1 1 d .
H008 H -0.225007 0.181212 0.564599 0.028 Uiso 1 1 calc R
N009 N 0.0664(3) 0.19100(13) 0.63178(15) 0.0171(6) Uani 1 1 d .
C010 C -0.0070(5) 0.0390(2) 0.9099(2) 0.0370(11) Uani 1 1 d .
H010 H -0.049048 0.004222 0.916618 0.044 Uiso 1 1 calc R
C011 C 0.0086(5) 0.32303(18) 0.4686(2) 0.0350(11) Uani 1 1 d .
H011 H -0.030770 0.323991 0.422745 0.042 Uiso 1 1 calc R
C012 C -0.0131(4) 0.43881(17) 0.7630(2) 0.0274(9) Uani 1 1 d .
H012 H -0.052989 0.471528 0.744394 0.033 Uiso 1 1 calc R
C013 C 0.1292(4) 0.06574(15) 0.69821(19) 0.0194(8) Uani 1 1 d .
C014 C -0.0171(4) 0.31167(16) 0.5914(2) 0.0231(8) Uani 1 1 d .
H014 H -0.074871 0.306103 0.629678 0.028 Uiso 1 1 calc R
C015 C -0.3220(5) 0.22877(19) 0.7710(3) 0.0351(11) Uani 1 1 d .
H015 H -0.418205 0.232587 0.777671 0.042 Uiso 1 1 calc R
C016 C 0.1039(4) 0.34336(16) 0.81690(19) 0.0204(8) Uani 1 1 d .
H016 H 0.144197 0.310820 0.835809 0.025 Uiso 1 1 calc R
C017 C 0.3840(4) 0.09825(16) 0.76832(19) 0.0202(8) Uani 1 1 d .
C018 C 0.1224(4) 0.10059(16) 0.83872(19) 0.0214(8) Uani 1 1 d .
C019 C 0.1062(4) 0.35289(15) 0.74533(18) 0.0174(7) Uani 1 1 d .
C020 C -0.0746(5) 0.31313(18) 0.5246(2) 0.0306(10) Uani 1 1 d .
H020 H -0.170840 0.307366 0.517068 0.037 Uiso 1 1 calc R
C021 C -0.2738(4) 0.21376(17) 0.7062(2) 0.0285(9) Uani 1 1 d .
H021 H -0.335729 0.207036 0.667874 0.034 Uiso 1 1 calc R
C022 C 0.4391(4) 0.08167(16) 0.8322(2) 0.0233(8) Uani 1 1 d .
H022 H 0.380882 0.078340 0.870708 0.028 Uiso 1 1 calc R
C024 C 0.1250(4) 0.31830(15) 0.60310(19) 0.0190(8) Uani 1 1 d .
C025 C -0.0407(5) 0.16058(17) 0.4555(2) 0.0290(9) Uani 1 1 d .
H025 H -0.126551 0.156877 0.430678 0.035 Uiso 1 1 calc R
C026 C 0.3700(4) 0.33360(16) 0.68937(19) 0.0198(8) Uani 1 1 d .
C027 C 0.6637(4) 0.07368(17) 0.7843(2) 0.0284(9) Uani 1 1 d .
H027 H 0.759297 0.065595 0.789651 0.034 Uiso 1 1 calc R
C028 C 0.4707(4) 0.10253(16) 0.7122(2) 0.0230(8) Uani 1 1 d .
H028 H 0.434264 0.114614 0.668410 0.028 Uiso 1 1 calc R
C029 C -0.0159(4) 0.42846(17) 0.8338(2) 0.0241(8) Uani 1 1 d .
H029 H -0.058442 0.453962 0.863721 0.029 Uiso 1 1 calc R
C030 C 0.2177(4) 0.17185(16) 0.53029(19) 0.0225(8) Uani 1 1 d .
H030 H 0.303747 0.175789 0.554868 0.027 Uiso 1 1 calc R
C031 C -0.1326(4) 0.20902(16) 0.6998(2) 0.0213(8) Uani 1 1 d .
C032 C 0.0430(4) 0.38110(16) 0.8607(2) 0.0228(8) Uani 1 1 d .
H032 H 0.041931 0.374233 0.909300 0.027 Uiso 1 1 calc R
C033 C -0.0704(4) 0.19385(15) 0.6346(2) 0.0199(8) Uani 1 1 d .
C034 C 0.6090(4) 0.08938(16) 0.7197(2) 0.0252(9) Uani 1 1 d .
H034 H 0.666536 0.091079 0.680795 0.030 Uiso 1 1 calc R
C035 C 0.4063(4) 0.38156(17) 0.7245(2) 0.0252(9) Uani 1 1 d .
H035 H 0.339903 0.399960 0.751286 0.030 Uiso 1 1 calc R
C036 C 0.0931(4) 0.17784(15) 0.56331(19) 0.0199(8) Uani 1 1 d .
C037 C -0.0746(4) 0.03056(17) 0.6381(2) 0.0294(9) Uani 1 1 d .
H037 H -0.170458 0.033464 0.626622 0.035 Uiso 1 1 calc R
C038 C -0.0335(4) 0.17233(16) 0.5260(2) 0.0219(8) Uani 1 1 d .
C040 C 0.2070(4) 0.32853(16) 0.54654(19) 0.0239(8) Uani 1 1 d .
H040 H 0.303639 0.333541 0.553623 0.029 Uiso 1 1 calc R
C042 C 0.0483(4) 0.40119(16) 0.71938(19) 0.0222(8) Uani 1 1 d .
H042 H 0.050771 0.408654 0.670984 0.027 Uiso 1 1 calc R
C043 C 0.2910(4) 0.23067(16) 0.7988(2) 0.0207(8) Uani 1 1 d .
C044 C 0.4699(4) 0.30734(18) 0.6500(2) 0.0247(9) Uani 1 1 d .
H044 H 0.448254 0.273781 0.626862 0.030 Uiso 1 1 calc R
C045 C 0.5395(4) 0.40301(18) 0.7209(2) 0.0313(10) Uani 1 1 d .
H045 H 0.564055 0.435186 0.746447 0.038 Uiso 1 1 calc R
C046 C 0.6355(4) 0.37760(19) 0.6805(2) 0.0327(10) Uani 1 1 d .
H046 H 0.725466 0.392628 0.677201 0.039 Uiso 1 1 calc R
C047 C 0.0837(5) 0.15451(17) 0.4231(2) 0.0291(10) Uani 1 1 d .
H047 H 0.083164 0.146539 0.374770 0.035 Uiso 1 1 calc R
C049 C 0.2103(5) 0.15982(17) 0.4597(2) 0.0278(9) Uani 1 1 d .
H049 H 0.293441 0.155073 0.435567 0.033 Uiso 1 1 calc R
C050 C 0.5802(4) 0.06976(17) 0.8405(2) 0.0289(9) Uani 1 1 d .
H050 H 0.617947 0.059046 0.884641 0.035 Uiso 1 1 calc R
C051 C 0.0619(4) 0.04935(18) 0.8488(2) 0.0302(10) Uani 1 1 d .
H051 H 0.067557 0.021629 0.814280 0.036 Uiso 1 1 calc R
C052 C -0.0888(4) 0.23285(16) 0.8141(2) 0.0241(8) Uani 1 1 d .
H052 H -0.025494 0.239801 0.851851 0.029 Uiso 1 1 calc R
C053 C -0.2286(5) 0.23795(17) 0.8250(2) 0.0311(10) Uani 1 1 d .
H053 H -0.259868 0.247753 0.869555 0.037 Uiso 1 1 calc R
C054 C 0.2040(4) 0.02247(16) 0.6722(2) 0.0245(9) Uani 1 1 d .
H054 H 0.299909 0.019513 0.683452 0.029 Uiso 1 1 calc R
C055 C 0.1481(5) 0.33145(18) 0.4796(2) 0.0306(10) Uani 1 1 d .
H055 H 0.204442 0.339280 0.441358 0.037 Uiso 1 1 calc R
C056 C 0.5999(4) 0.33026(18) 0.6448(2) 0.0298(9) Uani 1 1 d .
H056 H 0.665473 0.313124 0.616310 0.036 Uiso 1 1 calc R
C057 C -0.0112(4) 0.06910(16) 0.6809(2) 0.0233(8) Uani 1 1 d .
H057 H -0.064105 0.098375 0.698929 0.028 Uiso 1 1 calc R
C058 C 0.1161(4) 0.13964(18) 0.8914(2) 0.0256(9) Uani 1 1 d .
H058 H 0.159351 0.174314 0.885703 0.031 Uiso 1 1 calc R
C059 C 0.0476(5) 0.1288(2) 0.9523(2) 0.0328(10) Uani 1 1 d .
H059 H 0.044129 0.155816 0.987772 0.039 Uiso 1 1 calc R
C060 C -0.0149(5) 0.0786(2) 0.9607(2) 0.0381(11) Uani 1 1 d .
H060 H -0.063661 0.071319 1.001669 0.046 Uiso 1 1 calc R
C0AA C 0.0020(5) -0.01259(18) 0.6116(2) 0.0316(10) Uani 1 1 d .
H0AA H -0.040766 -0.038851 0.581345 0.038 Uiso 1 1 calc R
Cl1 Cl -0.41959(12) 0.21398(6) 0.51469(7) 0.0464(3) Uani 1 1 d .
C1 C -0.0097(6) 0.4458(2) 1.0198(2) 0.0443(13) Uani 1 1 d .
H1 H -0.015441 0.408419 1.033712 0.053 Uiso 1 1 calc R
C4 C 0.1169(6) 0.4693(2) 1.0099(2) 0.0484(14) Uani 1 1 d .
H4 H 0.198516 0.448054 1.016586 0.058 Uiso 1 1 calc R
C5 C -0.1262(6) 0.4757(2) 1.0099(2) 0.0465(14) Uani 1 1 d .
H5 H -0.213845 0.459402 1.016360 0.056 Uiso 1 1 calc R
C2 C -0.0326(7) 0.4547(2) 0.5370(2) 0.0501(15) Uani 1 1 d .
H2 H -0.055371 0.422762 0.562649 0.060 Uiso 1 1 calc R
C1AA C -0.1338(6) 0.4804(2) 0.4968(2) 0.0435(12) Uani 1 1 d .
H1AA H -0.225568 0.466570 0.495219 0.052 Uiso 1 1 calc R
C2AA C 0.1009(6) 0.4743(2) 0.5407(3) 0.0489(14) Uani 1 1 d .
H2AA H 0.169223 0.456389 0.569097 0.059 Uiso 1 1 calc R
H H 0.323(4) 0.2017(18) 0.689(2) 0.034(12) Uiso 1 1 d .

loop_
_atom_site_aniso_label
_atom_site_aniso_U_11
_atom_site_aniso_U_22
_atom_site_aniso_U_33
_atom_site_aniso_U_23
_atom_site_aniso_U_13
_atom_site_aniso_U_12
Ru01 0.01614(15) 0.01769(15) 0.01367(14) -0.00014(12) 0.00218(10) 0.00084(12)
P02 0.0176(5) 0.0178(5) 0.0138(4) 0.0002(4) 0.0014(4) 0.0000(4)
P03 0.0177(5) 0.0186(5) 0.0154(4) 0.0014(4) 0.0023(4) 0.0017(4)
O005 0.0236(15) 0.0337(17) 0.0222(14) -0.0005(12) -0.0058(12) 0.0019(12)
C006 0.035(2) 0.024(2) 0.033(2) -0.0068(18) 0.0034(19) 0.0025(18)
N007 0.0215(16) 0.0167(16) 0.0242(16) 0.0013(13) 0.0076(13) 0.0025(13)
N008 0.0170(16) 0.0235(18) 0.0300(18) -0.0007(14) -0.0034(14) -0.0022(14)
N009 0.0191(16) 0.0166(15) 0.0157(15) 0.0002(12) 0.0023(12) 0.0003(13)
C010 0.037(3) 0.041(3) 0.034(2) 0.020(2) 0.009(2) -0.003(2)
C011 0.050(3) 0.028(2) 0.025(2) -0.0028(18) -0.012(2) -0.001(2)
C012 0.032(2) 0.021(2) 0.030(2) -0.0003(17) -0.0007(18) 0.0032(18)
C013 0.0208(19) 0.0200(19) 0.0175(17) 0.0017(15) 0.0013(15) -0.0008(15)
C014 0.024(2) 0.021(2) 0.024(2) 0.0019(16) -0.0003(16) -0.0027(16)
C015 0.022(2) 0.033(2) 0.051(3) 0.004(2) 0.017(2) 0.0026(18)
C016 0.022(2) 0.021(2) 0.0191(18) -0.0009(15) 0.0042(15) -0.0004(15)
C017 0.022(2) 0.0201(19) 0.0185(18) -0.0005(15) 0.0001(15) -0.0010(16)
C018 0.0191(19) 0.026(2) 0.0189(18) 0.0080(16) 0.0017(15) 0.0008(16)
C019 0.0160(18) 0.0196(19) 0.0168(17) -0.0004(14) 0.0019(14) -0.0024(14)
C020 0.029(2) 0.030(2) 0.032(2) 0.0039(19) -0.0117(19) -0.0033(19)
C021 0.0184(19) 0.026(2) 0.041(2) 0.0046(19) 0.0068(18) -0.0008(17)
C022 0.025(2) 0.024(2) 0.0209(19) 0.0006(16) 0.0007(16) 0.0014(17)
C024 0.023(2) 0.0160(19) 0.0177(17) 0.0006(14) 0.0009(15) 0.0015(15)
C025 0.036(2) 0.024(2) 0.026(2) -0.0007(17) -0.0103(19) -0.0014(18)
C026 0.0184(19) 0.023(2) 0.0181(18) 0.0038(15) 0.0001(15) 0.0008(15)
C027 0.021(2) 0.027(2) 0.037(2) 0.0006(19) -0.0016(18) 0.0014(17)
C028 0.022(2) 0.023(2) 0.0234(19) 0.0009(16) -0.0004(16) 0.0025(16)
C029 0.024(2) 0.026(2) 0.0228(19) -0.0059(16) 0.0043(16) 0.0005(16)
C030 0.024(2) 0.026(2) 0.0184(18) -0.0026(16) 0.0005(15) 0.0035(16)
C031 0.0190(18) 0.0173(18) 0.028(2) 0.0013(16) 0.0041(15) -0.0018(15)
C032 0.025(2) 0.027(2) 0.0175(18) -0.0013(16) 0.0056(15) -0.0036(17)
C033 0.0191(19) 0.0170(18) 0.0235(19) 0.0036(15) -0.0017(15) -0.0004(15)
C034 0.024(2) 0.023(2) 0.030(2) -0.0010(17) 0.0060(17) 0.0001(17)
C035 0.021(2) 0.026(2) 0.028(2) -0.0009(17) 0.0012(17) -0.0001(16)
C036 0.024(2) 0.0151(18) 0.0211(18) -0.0023(15) -0.0003(15) 0.0012(15)
C037 0.025(2) 0.026(2) 0.037(2) 0.0015(18) -0.0058(18) -0.0014(17)
C038 0.022(2) 0.0178(19) 0.026(2) 0.0007(16) -0.0025(16) 0.0008(15)
C040 0.027(2) 0.027(2) 0.0177(18) -0.0017(16) 0.0032(16) -0.0005(17)
C042 0.026(2) 0.024(2) 0.0166(18) 0.0002(15) 0.0023(15) -0.0019(16)
C043 0.021(2) 0.0180(19) 0.0230(19) 0.0029(15) 0.0090(16) 0.0052(15)
C044 0.021(2) 0.029(2) 0.024(2) -0.0006(17) 0.0012(16) 0.0008(17)
C045 0.030(2) 0.029(2) 0.035(2) -0.0045(19) -0.0043(19) -0.0080(19)
C046 0.021(2) 0.040(3) 0.038(2) 0.008(2) -0.0010(18) -0.0057(19)
C047 0.047(3) 0.021(2) 0.0195(19) -0.0018(16) -0.0012(19) 0.0000(19)
C049 0.038(2) 0.027(2) 0.0188(19) -0.0031(16) 0.0045(17) 0.0071(19)
C050 0.031(2) 0.028(2) 0.028(2) -0.0013(18) -0.0060(18) 0.0042(18)
C051 0.035(2) 0.029(2) 0.027(2) 0.0081(18) -0.0001(18) -0.0011(19)
C052 0.030(2) 0.0186(19) 0.025(2) 0.0021(16) 0.0098(17) 0.0011(17)
C053 0.033(2) 0.026(2) 0.036(2) 0.0027(19) 0.019(2) 0.0027(18)
C054 0.022(2) 0.024(2) 0.028(2) 0.0004(17) 0.0020(16) 0.0003(16)
C055 0.042(3) 0.035(2) 0.0159(19) 0.0007(17) 0.0035(18) 0.002(2)
C056 0.022(2) 0.036(3) 0.032(2) 0.0026(19) 0.0041(18) -0.0004(18)
C057 0.026(2) 0.0163(19) 0.028(2) 0.0036(16) 0.0001(17) 0.0009(16)
C058 0.027(2) 0.030(2) 0.0208(19) 0.0036(17) 0.0048(16) 0.0034(17)
C059 0.034(2) 0.045(3) 0.020(2) 0.0042(19) 0.0073(18) 0.011(2)
C060 0.032(2) 0.057(3) 0.026(2) 0.015(2) 0.0101(19) 0.005(2)
C0AA 0.038(3) 0.027(2) 0.029(2) -0.0053(18) -0.0009(19) -0.0073(19)
Cl1 0.0282(6) 0.0563(8) 0.0542(8) -0.0223(6) -0.0059(5) 0.0042(6)
C1 0.072(4) 0.041(3) 0.021(2) -0.009(2) 0.011(2) -0.008(3)
C4 0.058(4) 0.063(4) 0.023(2) -0.016(2) -0.007(2) 0.007(3)
C5 0.055(3) 0.052(3) 0.033(3) -0.018(2) 0.012(2) -0.021(3)
C2 0.099(5) 0.027(3) 0.025(2) 0.001(2) -0.002(3) -0.005(3)
C1AA 0.054(3) 0.046(3) 0.030(2) -0.010(2) 0.000(2) -0.005(3)
C2AA 0.073(4) 0.039(3) 0.033(3) -0.003(2) -0.010(3) 0.013(3)

loop_
_atom_type_symbol
_atom_type_description
_atom_type_scat_dispersion_real
_atom_type_scat_dispersion_imag
_atom_type_scat_source
C C 0.0033 0.0016 'International Tables Vol C Tables 4.2.6.8 and 6.1.1.4'
H H 0.0000 0.0000 'International Tables Vol C Tables 4.2.6.8 and 6.1.1.4'
Cl Cl 0.1484 0.1585 'International Tables Vol C Tables 4.2.6.8 and 6.1.1.4'
N N 0.0061 0.0033 'International Tables Vol C Tables 4.2.6.8 and 6.1.1.4'
O O 0.0106 0.0060 'International Tables Vol C Tables 4.2.6.8 and 6.1.1.4'
P P 0.1023 0.0942 'International Tables Vol C Tables 4.2.6.8 and 6.1.1.4'
Ru Ru -1.2594 0.8363 'International Tables Vol C Tables 4.2.6.8 and 6.1.1.4'

loop_
_geom_angle_atom_site_label_1
_geom_angle_atom_site_label_2
_geom_angle_atom_site_label_3
_geom_angle
_geom_angle_site_symmetry_1
_geom_angle_site_symmetry_3
P02 Ru01 P03 171.45(4) . .
N007 Ru01 P02 93.57(8) . .
N007 Ru01 P03 94.67(8) . .
N009 Ru01 P02 92.19(9) . .
N009 Ru01 P03 92.12(9) . .
N009 Ru01 N007 75.31(12) . .
C043 Ru01 P02 86.08(12) . .
C043 Ru01 P03 89.14(12) . .
C043 Ru01 N007 108.29(14) . .
C043 Ru01 N009 176.08(14) . .
C019 P02 Ru01 115.37(12) . .
C019 P02 C026 102.40(17) . .
C024 P02 Ru01 113.55(13) . .
C024 P02 C019 104.09(17) . .
C024 P02 C026 103.94(17) . .
C026 P02 Ru01 115.95(13) . .
C013 P03 Ru01 118.53(13) . .
C013 P03 C018 101.02(18) . .
C017 P03 Ru01 111.63(13) . .
C017 P03 C013 104.01(17) . .
C017 P03 C018 105.15(17) . .
C018 P03 Ru01 114.98(13) . .
C0AA C006 C054 120.5(4) . .
C031 N007 Ru01 114.7(2) . .
C052 N007 Ru01 128.3(3) . .
C052 N007 C031 116.9(3) . .
C033 N008 C038 106.8(3) . .
C033 N009 Ru01 116.9(2) . .
C033 N009 C036 105.6(3) . .
C036 N009 Ru01 137.3(3) . .
C060 C010 C051 120.8(4) . .
C055 C011 C020 120.0(4) . .
C029 C012 C042 119.8(4) . .
C054 C013 P03 123.7(3) . .
C054 C013 C057 118.6(4) . .
C057 C013 P03 117.6(3) . .
C020 C014 C024 120.7(4) . .
C053 C015 C021 119.1(4) . .
C032 C016 C019 120.6(4) . .
C022 C017 P03 122.0(3) . .
C022 C017 C028 119.0(4) . .
C028 C017 P03 118.9(3) . .
C051 C018 P03 121.6(3) . .
C058 C018 P03 119.7(3) . .
C058 C018 C051 118.7(4) . .
C016 C019 P02 119.3(3) . .
C042 C019 P02 122.1(3) . .
C042 C019 C016 118.4(3) . .
C014 C020 C011 120.0(4) . .
C031 C021 C015 117.6(4) . .
C017 C022 C050 120.5(4) . .
C014 C024 P02 117.9(3) . .
C040 C024 P02 123.0(3) . .
C040 C024 C014 118.7(4) . .
C047 C025 C038 116.6(4) . .
C035 C026 P02 122.6(3) . .
C035 C026 C044 118.5(4) . .
C044 C026 P02 118.8(3) . .
C050 C027 C034 120.4(4) . .
C034 C028 C017 120.7(4) . .
C032 C029 C012 120.0(4) . .
C049 C030 C036 116.9(4) . .
N007 C031 C021 123.9(4) . .
N007 C031 C033 113.6(3) . .
C021 C031 C033 122.4(4) . .
C029 C032 C016 120.1(4) . .
N008 C033 C031 127.9(3) . .
N009 C033 N008 112.8(3) . .
N009 C033 C031 119.3(3) . .
C028 C034 C027 119.8(4) . .
C026 C035 C045 120.7(4) . .
N009 C036 C030 130.5(4) . .
N009 C036 C038 108.6(3) . .
C030 C036 C038 120.8(4) . .
C057 C037 C0AA 119.9(4) . .
N008 C038 C025 131.6(4) . .
N008 C038 C036 106.1(3) . .
C025 C038 C036 122.2(4) . .
C024 C040 C055 120.4(4) . .
C019 C042 C012 121.1(4) . .
O005 C043 Ru01 175.5(3) . .
C056 C044 C026 120.1(4) . .
C046 C045 C035 120.2(4) . .
C056 C046 C045 119.6(4) . .
C025 C047 C049 121.8(4) . .
C030 C049 C047 121.7(4) . .
C027 C050 C022 119.5(4) . .
C018 C051 C010 119.6(4) . .
N007 C052 C053 122.8(4) . .
C015 C053 C052 119.7(4) . .
C013 C054 C006 120.5(4) . .
C011 C055 C040 120.2(4) . .
C046 C056 C044 120.9(4) . .
C037 C057 C013 121.0(4) . .
C059 C058 C018 121.1(4) . .
C060 C059 C058 119.5(4) . .
C059 C060 C010 120.2(4) . .
C006 C0AA C037 119.4(4) . .
C5 C1 C4 120.1(5) . .
C1 C4 C5 120.2(5) . 3_567
C1 C5 C4 119.6(5) . 3_567
C1AA C2 C2AA 121.4(5) . .
C2AA C1AA C2 119.3(5) 3_566 .
C1AA C2AA C2 119.3(5) 3_566 .

loop_
_geom_bond_atom_site_label_1
_geom_bond_atom_site_label_2
_geom_bond_distance
_geom_bond_site_symmetry_2
Ru01 P02 2.3552(11) .
Ru01 P03 2.3609(11) .
Ru01 N007 2.233(3) .
Ru01 N009 2.112(3) .
Ru01 C043 1.831(4) .
P02 C019 1.824(4) .
P02 C024 1.823(4) .
P02 C026 1.828(4) .
P03 C013 1.833(4) .
P03 C017 1.828(4) .
P03 C018 1.843(4) .
O005 C043 1.157(5) .
C006 C054 1.393(6) .
C006 C0AA 1.373(6) .
N007 C031 1.359(5) .
N007 C052 1.340(5) .
N008 C033 1.352(5) .
N008 C038 1.383(5) .
N009 C033 1.331(5) .
N009 C036 1.389(5) .
C010 C051 1.395(6) .
C010 C060 1.376(7) .
C011 C020 1.388(6) .
C011 C055 1.377(6) .
C012 C029 1.386(5) .
C012 C042 1.390(5) .
C013 C054 1.382(5) .
C013 C057 1.392(5) .
C014 C020 1.384(5) .
C014 C024 1.397(5) .
C015 C021 1.394(6) .
C015 C053 1.373(7) .
C016 C019 1.398(5) .
C016 C032 1.392(5) .
C017 C022 1.384(5) .
C017 C028 1.394(5) .
C018 C051 1.394(6) .
C018 C058 1.392(6) .
C019 C042 1.388(5) .
C021 C031 1.384(5) .
C022 C050 1.402(6) .
C024 C040 1.392(5) .
C025 C038 1.386(5) .
C025 C047 1.383(6) .
C026 C035 1.388(5) .
C026 C044 1.403(5) .
C027 C034 1.387(6) .
C027 C050 1.376(6) .
C028 C034 1.381(5) .
C029 C032 1.379(6) .
C030 C036 1.391(5) .
C030 C049 1.390(5) .
C031 C033 1.457(5) .
C035 C045 1.396(6) .
C036 C038 1.407(5) .
C037 C057 1.380(6) .
C037 C0AA 1.392(6) .
C040 C055 1.393(5) .
C044 C056 1.385(6) .
C045 C046 1.379(6) .
C046 C056 1.379(6) .
C047 C049 1.400(6) .
C052 C053 1.384(6) .
C058 C059 1.391(5) .
C059 C060 1.374(7) .
C1 C4 1.373(7) .
C1 C5 1.352(8) .
C4 C5 1.394(8) 3_567
C2 C1AA 1.378(7) .
C2 C2AA 1.380(8) .
C1AA C2AA 1.362(7) 3_566
